data_4116638
loop_
_publ_author_name
'Akira Sekiguchi'
'Norihisa Fukaya'
'Masaaki Ichinohe'
'Nozomi Takagi'
'Shigeru Nagase'

_publ_section_title
;
 Synthesis of Unsymmetrically Substituted Cyclotrigermenes and the First
 Example of Cis Configuration around the GeGe Double Bond
;
_journal_name_full 'Journal of the American Chemical Society'
_journal_page_first 11587
_journal_page_last 11588
_journal_paper_doi 10.1021/ja9923080
_journal_volume 121
_journal_year 1999
_chemical_compound_source 'Local laboratory'
_chemical_formula_sum 'C45 H108 Ge3 Si7'
_chemical_formula_weight 1063.78
_space_group_IT_number 19
_symmetry_cell_setting orthorhombic
_symmetry_space_group_name_Hall 'P 2ac 2ab'
_symmetry_space_group_name_H-M 'P 21 21 21'
_atom_type_scat_source 'D.Waasmaier&A.Kirfel,Acta Cryst.1995,A51, 416-431'
_cell_angle_alpha 90.000000(0)
_cell_angle_beta 90.000000(0)
_cell_angle_gamma 90.000000(0)
_cell_formula_units_Z 4
_cell_length_a 12.4420(6)
_cell_length_b 18.6350(7)
_cell_length_c 28.370(1)
_cell_measurement_reflns_used all
_cell_measurement_temperature 120
_cell_measurement_theta_max 27.88
_cell_measurement_theta_min 2.04
_cell_volume 6577.8(5)
_computing_data_collection 'DIP Image plate'
_computing_data_reduction maXus
_computing_molecular_graphics maXus
_computing_publication_material maXus
_computing_structure_refinement maXus
_computing_structure_solution maXus
_diffrn_measurement_device 'DIP Image plate'
_diffrn_orient_matrix_type X=UH
_diffrn_orient_matrix_UB_11 0.00868
_diffrn_orient_matrix_UB_12 -0.03678
_diffrn_orient_matrix_UB_13 0.02531
_diffrn_orient_matrix_UB_21 -0.02135
_diffrn_orient_matrix_UB_22 -0.03838
_diffrn_orient_matrix_UB_23 -0.02269
_diffrn_orient_matrix_UB_31 0.07665
_diffrn_orient_matrix_UB_32 -0.00652
_diffrn_orient_matrix_UB_33 -0.00919
_diffrn_radiation_type xray
_diffrn_radiation_wavelength 0.71073
_diffrn_reflns_limit_h_max 16
_diffrn_reflns_limit_h_min 0
_diffrn_reflns_limit_k_max 24
_diffrn_reflns_limit_k_min 0
_diffrn_reflns_limit_l_max 37
_diffrn_reflns_limit_l_min 0
_diffrn_reflns_number 8653
_diffrn_reflns_theta_max 26.84
_exptl_absorpt_coefficient_mu 1.514
_exptl_absorpt_correction_type none
_exptl_crystal_colour Red
_exptl_crystal_density_diffrn 1.067
_exptl_crystal_density_meas 1.067
_exptl_crystal_description Cube
_exptl_crystal_size_max 0.3
_exptl_crystal_size_mid 0.3
_exptl_crystal_size_min 0.2
_refine_diff_density_max 2.07
_refine_diff_density_min -1.15
_refine_ls_extinction_method none
_refine_ls_goodness_of_fit_obs 4.933
_refine_ls_hydrogen_treatment refxyz
_refine_ls_number_parameters 496
_refine_ls_number_reflns 7281
_refine_ls_R_factor_obs 0.064
_refine_ls_shift/esd_max 0.1187
_refine_ls_shift/esd_mean 0.0185
_refine_ls_structure_factor_coef F
_refine_ls_weighting_scheme 'Count statistics'
_refine_ls_wR_factor_obs 0.142
_reflns_number_observed 7281
_reflns_number_total 8618
_reflns_observed_criterion refl_observed_if_I_>_3.00_sigma(I)
_cod_data_source_file ja9923080.cif
_cod_data_source_block maxus
_cod_original_cell_volume 6577.799805(0)
_cod_original_sg_symbol_H-M 'P 21 21 21 '
_cod_original_formula_sum 'C45 H108 Ge3 Si7   '
_cod_database_code 4116638

loop_
_symmetry_equiv_pos_as_xyz
+X,+Y,+Z
-X+0.5,-Y,+Z+0.5
+X+0.5,-Y+0.5,-Z
-X,+Y+0.5,-Z+0.5

loop_
_atom_site_aniso_label
_atom_site_aniso_U_11
_atom_site_aniso_U_22
_atom_site_aniso_U_33
_atom_site_aniso_U_12
_atom_site_aniso_U_13
_atom_site_aniso_U_23
Ge1 0.0247(4) 0.0237(3) 0.0241(3) 0.0000(4) -.0030(3) -.0002(4)
Ge2 0.0293(5) 0.0210(4) 0.0273(4) -.0023(4) -.0032(4) -.0016(4)
Ge3 0.0303(5) 0.0218(4) 0.0282(4) 0.0007(4) -.0021(4) 0.0025(4)
Si1 0.032(1) 0.025(1) 0.025(1) -.002(1) -.0023(8) 0.002(1)
Si2 0.037(1) 0.030(1) 0.029(1) 0.002(1) 0.000(1) -.004(1)
Si3 0.030(1) 0.032(1) 0.032(1) -.002(1) 0.0035(9) 0.000(1)
Si4 0.051(2) 0.033(1) 0.032(1) 0.004(1) -.001(1) 0.008(1)
Si5 0.023(1) 0.027(1) 0.033(1) 0.000(1) -.0029(8) -.004(1)
Si6 0.028(1) 0.025(1) 0.026(1) -.0026(9) -.001(1) -.0050(9)
Si7 0.028(1) 0.023(1) 0.026(1) 0.002(1) 0.002(1) 0.0033(9)
C1 0.045(6) 0.041(5) 0.051(6) 0.008(5) -.001(5) -.007(5)
C2 0.051(6) 0.038(4) 0.035(4) 0.000(5) 0.003(4) -.008(5)
C3 0.051(6) 0.045(5) 0.038(5) 0.009(6) -.005(4) -.007(5)
C4 0.027(5) 0.055(6) 0.041(5) 0.003(4) -.005(4) 0.006(5)
C5 0.035(6) 0.064(6) 0.046(5) -.009(4) 0.004(4) -.005(5)
C6 0.033(5) 0.044(5) 0.043(5) -.011(4) 0.010(4) -.002(4)
C7 0.060(7) 0.056(6) 0.030(5) 0.019(5) -.012(5) 0.001(5)
C8 0.086(9) 0.036(5) 0.049(6) -.007(5) -.004(6) 0.010(5)
C9 0.076(8) 0.047(6) 0.038(5) 0.004(6) -.004(5) 0.017(5)
C10 0.017(4) 0.030(4) 0.049(5) 0.008(3) 0.003(4) 0.005(4)
C11 0.045(6) 0.046(6) 0.038(5) 0.001(4) 0.008(4) -.011(4)
C12 0.040(5) 0.042(5) 0.046(5) 0.001(5) -.004(5) -.020(4)
C13 0.036(5) 0.049(5) 0.038(4) 0.006(5) -.002(4) 0.004(5)
C14 0.020(4) 0.032(4) 0.029(4) -.004(3) 0.006(3) -.001(4)
C15 0.034(5) 0.047(6) 0.033(4) -.002(4) 0.009(4) -.003(4)
C16 0.034(5) 0.045(5) 0.036(5) -.008(4) 0.007(4) -.001(4)
C17 0.031(5) 0.042(5) 0.044(5) -.003(4) 0.008(4) 0.002(4)
C18 0.021(4) 0.032(4) 0.030(4) 0.005(3) -.007(3) -.001(4)
C19 0.040(6) 0.034(5) 0.051(6) -.002(4) -.001(5) -.011(5)
C20 0.035(6) 0.034(4) 0.059(6) 0.013(4) -.004(5) -.010(5)
C21 0.043(6) 0.038(5) 0.050(5) 0.004(4) -.009(5) -.003(5)
C22 0.036(5) 0.026(4) 0.038(5) 0.000(3) -.007(4) -.005(4)
C23 0.050(6) 0.025(4) 0.056(6) -.004(4) -.002(5) -.008(4)
C24 0.047(6) 0.031(4) 0.047(5) 0.000(4) -.013(5) 0.009(4)
C25 0.035(6) 0.034(5) 0.087(8) 0.007(4) -.009(5) 0.009(5)
C26 0.036(5) 0.041(5) 0.032(4) -.009(4) 0.003(4) -.004(4)
C27 0.052(6) 0.060(6) 0.034(5) -.020(5) 0.010(5) -.008(5)
C28 0.061(7) 0.077(8) 0.035(5) -.027(6) 0.005(5) 0.003(5)
C29 0.056(7) 0.072(7) 0.062(7) -.017(6) 0.020(6) -.030(6)
C30 0.025(5) 0.029(4) 0.033(4) -.008(4) -.003(4) -.003(4)
C31 0.037(5) 0.037(5) 0.044(5) -.010(4) 0.001(4) -.009(5)
C32 0.036(6) 0.037(5) 0.053(6) 0.005(4) -.024(5) -.004(5)
C33 0.041(6) 0.041(5) 0.045(5) -.008(4) -.013(4) -.006(5)
C34 0.036(5) 0.038(5) 0.025(4) -.002(4) 0.001(4) 0.007(4)
C35 0.046(6) 0.053(6) 0.029(4) 0.005(5) 0.004(4) 0.020(4)
C36 0.040(6) 0.049(6) 0.045(5) 0.003(5) 0.014(5) 0.011(5)
C37 0.043(5) 0.047(5) 0.030(4) 0.004(5) 0.006(4) -.001(5)
C38 0.032(5) 0.025(4) 0.033(4) 0.003(4) 0.000(4) 0.009(4)
C39 0.036(6) 0.029(4) 0.043(5) -.005(4) 0.002(4) -.001(4)
C40 0.037(5) 0.036(5) 0.033(4) 0.002(4) -.004(4) -.007(4)
C41 0.055(6) 0.023(4) 0.055(6) 0.002(4) 0.006(5) 0.010(4)
C42 0.035(5) 0.023(4) 0.033(4) 0.000(4) -.002(4) 0.006(4)
C43 0.035(5) 0.032(4) 0.039(5) 0.002(4) -.010(4) -.002(4)
C44 0.043(5) 0.040(5) 0.040(5) 0.003(4) -.009(4) -.004(4)
C45 0.024(4) 0.046(5) 0.037(5) -.003(4) -.001(4) 0.008(4)

loop_
_atom_site_label
_atom_site_fract_x
_atom_site_fract_y
_atom_site_fract_z
_atom_site_U_iso_or_equiv
_atom_site_occupancy
_atom_site_thermal_displace_type
Ge1 0.83200(6) 0.19870(5) 0.70660(2) 0.0242(4) 1.00 Uij
Ge2 0.71670(8) 0.13910(4) 0.64560(3) 0.0259(4) 1.00 Uij
Ge3 0.71370(8) 0.26050(4) 0.64820(3) 0.0268(4) 1.00 Uij
Si1 0.7596(2) 0.1933(1) 0.78910(7) 0.027(1) 1.00 Uij
Si2 0.7856(2) 0.2961(1) 0.83770(7) 0.032(1) 1.00 Uij
Si3 0.5682(2) 0.1938(1) 0.78360(7) 0.031(1) 1.00 Uij
Si4 0.8009(2) 0.0933(1) 0.83850(8) 0.039(1) 1.00 Uij
Si5 1.0314(2) 0.1961(1) 0.69320(7) 0.028(1) 1.00 Uij
Si6 0.6516(2) 0.0327(1) 0.60280(8) 0.026(1) 1.00 Uij
Si7 0.6597(2) 0.3708(1) 0.60850(8) 0.026(1) 1.00 Uij
C1 0.7772(9) 0.3809(5) 0.8037(3) 0.046(5) 1.00 Uij
C2 0.6769(7) 0.3044(5) 0.8824(3) 0.041(6) 1.00 Uij
C3 0.9119(7) 0.2980(6) 0.8732(3) 0.045(6) 1.00 Uij
C4 0.5249(7) 0.2845(5) 0.7648(3) 0.041(5) 1.00 Uij
C5 0.4927(8) 0.1739(5) 0.8398(3) 0.048(5) 1.00 Uij
C6 0.5123(7) 0.1266(5) 0.7401(3) 0.040(5) 1.00 Uij
C7 0.9422(8) 0.0782(5) 0.8588(3) 0.048(6) 1.00 Uij
C8 0.752(1) 0.0081(5) 0.8117(3) 0.057(6) 1.00 Uij
C9 0.728(1) 0.1060(5) 0.8938(3) 0.054(6) 1.00 Uij
C10 1.0968(6) 0.2493(4) 0.7459(3) 0.032(4) 1.00 Uij
C11 1.0338(8) 0.3190(5) 0.7528(3) 0.043(5) 1.00 Uij
C12 1.2153(8) 0.2666(5) 0.7398(3) 0.042(5) 1.00 Uij
C13 1.0840(7) 0.2053(5) 0.7907(3) 0.041(5) 1.00 Uij
C14 1.0741(6) 0.2411(4) 0.6330(3) 0.027(4) 1.00 Uij
C15 1.0034(7) 0.2178(5) 0.5914(3) 0.038(4) 1.00 Uij
C16 1.0665(7) 0.3248(5) 0.6373(3) 0.039(5) 1.00 Uij
C17 1.1928(7) 0.2214(5) 0.6199(3) 0.039(4) 1.00 Uij
C18 1.0722(6) 0.0939(4) 0.6946(3) 0.028(4) 1.00 Uij
C19 1.0545(8) 0.0592(4) 0.6462(4) 0.042(5) 1.00 Uij
C20 1.1936(7) 0.0844(4) 0.7076(3) 0.042(5) 1.00 Uij
C21 1.0031(8) 0.0541(5) 0.7293(3) 0.044(5) 1.00 Uij
C22 0.6952(7) -0.0509(4) 0.6380(3) 0.033(4) 1.00 Uij
C23 0.6408(8) -0.1203(4) 0.6212(3) 0.044(5) 1.00 Uij
C24 0.6726(8) -0.0399(5) 0.6914(3) 0.042(5) 1.00 Uij
C25 0.8178(8) -0.0636(5) 0.6335(4) 0.052(5) 1.00 Uij
C26 0.7205(8) 0.0413(5) 0.5418(3) 0.036(5) 1.00 Uij
C27 0.8411(9) 0.0615(5) 0.5466(3) 0.049(6) 1.00 Uij
C28 0.6725(9) 0.0976(6) 0.5120(3) 0.058(7) 1.00 Uij
C29 0.719(1) -0.0305(6) 0.5149(4) 0.063(7) 1.00 Uij
C30 0.4956(7) 0.0392(4) 0.5972(3) 0.029(4) 1.00 Uij
C31 0.4375(7) 0.0133(4) 0.6419(3) 0.040(5) 1.00 Uij
C32 0.4588(7) 0.1162(5) 0.5883(3) 0.042(5) 1.00 Uij
C33 0.4553(8) -0.0090(5) 0.5564(3) 0.042(5) 1.00 Uij
C34 0.7333(7) 0.3736(5) 0.5475(3) 0.033(4) 1.00 Uij
C35 0.6825(8) 0.4269(5) 0.5135(3) 0.042(5) 1.00 Uij
C36 0.8525(8) 0.3919(5) 0.5550(3) 0.045(5) 1.00 Uij
C37 0.7325(7) 0.2982(5) 0.5244(3) 0.040(6) 1.00 Uij
C38 0.7035(7) 0.4488(4) 0.6492(3) 0.030(4) 1.00 Uij
C39 0.8159(7) 0.4362(4) 0.6702(3) 0.036(4) 1.00 Uij
C40 0.6261(7) 0.4556(5) 0.6917(3) 0.035(4) 1.00 Uij
C41 0.7038(8) 0.5224(4) 0.6223(3) 0.044(5) 1.00 Uij
C42 0.5046(7) 0.3654(4) 0.6009(3) 0.030(4) 1.00 Uij
C43 0.4562(7) 0.4394(4) 0.5880(3) 0.035(5) 1.00 Uij
C44 0.4749(7) 0.3132(5) 0.5605(3) 0.041(5) 1.00 Uij
C45 0.4491(6) 0.3371(5) 0.6462(3) 0.036(4) 1.00 Uij
H1A 0.71240 0.38130 0.78530 0.05000 1.00 Uiso
H1B 0.83820 0.38410 0.78310 0.05000 1.00 Uiso
H1C 0.77710 0.42100 0.82490 0.05000 1.00 Uiso
H2A 0.60830 0.30380 0.86690 0.05000 1.00 Uiso
H2B 0.68530 0.34880 0.89920 0.05000 1.00 Uiso
H2C 0.68110 0.26500 0.90420 0.05000 1.00 Uiso
H3A 0.97230 0.29380 0.85230 0.05000 1.00 Uiso
H3B 0.91230 0.25870 0.89510 0.05000 1.00 Uiso
H3C 0.91640 0.34250 0.89010 0.05000 1.00 Uiso
H4A 0.55270 0.31960 0.78640 0.05000 1.00 Uiso
H4B 0.44780 0.28700 0.76450 0.05000 1.00 Uiso
H4C 0.55200 0.29390 0.73370 0.05000 1.00 Uiso
H5A 0.51650 0.20570 0.86430 0.05000 1.00 Uiso
H5B 0.50570 0.12510 0.84910 0.05000 1.00 Uiso
H5C 0.41720 0.18070 0.83450 0.05000 1.00 Uiso
H6A 0.54670 0.13280 0.71010 0.05000 1.00 Uiso
H6B 0.43640 0.13430 0.73680 0.05000 1.00 Uiso
H6C 0.52490 0.07870 0.75130 0.05000 1.00 Uiso
H7A 0.98780 0.07040 0.83200 0.05000 1.00 Uiso
H7B 0.94430 0.03680 0.87890 0.05000 1.00 Uiso
H7C 0.96690 0.11940 0.87600 0.05000 1.00 Uiso
H8A 0.78910 -0.00060 0.78260 0.05000 1.00 Uiso
H8B 0.67620 0.01140 0.80580 0.05000 1.00 Uiso
H8C 0.76570 -0.03060 0.83320 0.05000 1.00 Uiso
H9A 0.75150 0.14990 0.90830 0.05000 1.00 Uiso
H9B 0.74220 0.06660 0.91470 0.05000 1.00 Uiso
H9C 0.65270 0.10860 0.88740 0.05000 1.00 Uiso
H11A 1.04040 0.34760 0.72480 0.05000 1.00 Uiso
H11B 1.06260 0.34490 0.77920 0.05000 1.00 Uiso
H11C 0.95940 0.30850 0.75840 0.05000 1.00 Uiso
H12A 1.22380 0.29420 0.71150 0.05000 1.00 Uiso
H12B 1.25700 0.22340 0.73750 0.05000 1.00 Uiso
H12C 1.23960 0.29430 0.76630 0.05000 1.00 Uiso
H13A 1.00970 0.19300 0.79510 0.05000 1.00 Uiso
H13B 1.10850 0.23310 0.81710 0.05000 1.00 Uiso
H13C 1.12590 0.16220 0.78830 0.05000 1.00 Uiso
H15A 0.92970 0.22900 0.59810 0.05000 1.00 Uiso
H15B 1.01060 0.16710 0.58620 0.05000 1.00 Uiso
H15C 1.02580 0.24330 0.56370 0.05000 1.00 Uiso
H16A 0.99480 0.33930 0.64540 0.05000 1.00 Uiso
H16B 1.08610 0.34530 0.60750 0.05000 1.00 Uiso
H16C 1.11550 0.34110 0.66110 0.05000 1.00 Uiso
H17A 1.19970 0.17020 0.61740 0.05000 1.00 Uiso
H17B 1.24040 0.23890 0.64390 0.05000 1.00 Uiso
H17C 1.21100 0.24310 0.59030 0.05000 1.00 Uiso
H19A 1.09810 0.08280 0.62300 0.05000 1.00 Uiso
H19B 0.98000 0.06460 0.63810 0.05000 1.00 Uiso
H19C 1.07250 0.00910 0.64720 0.05000 1.00 Uiso
H20A 1.23660 0.10990 0.68500 0.05000 1.00 Uiso
H20B 1.21280 0.03450 0.70720 0.05000 1.00 Uiso
H20C 1.20600 0.10380 0.73850 0.05000 1.00 Uiso
H21A 0.92910 0.06000 0.72050 0.05000 1.00 Uiso
H21B 1.01420 0.07320 0.76030 0.05000 1.00 Uiso
H21C 1.02100 0.00400 0.72910 0.05000 1.00 Uiso
H23A 0.56420 -0.11520 0.62350 0.05000 1.00 Uiso
H23B 0.66400 -0.15930 0.64080 0.05000 1.00 Uiso
H23C 0.66020 -0.12990 0.58910 0.05000 1.00 Uiso
H24A 0.59710 -0.03210 0.69620 0.05000 1.00 Uiso
H24B 0.71200 0.00130 0.70210 0.05000 1.00 Uiso
H24C 0.69510 -0.08150 0.70880 0.05000 1.00 Uiso
H25A 0.83570 -0.07130 0.60100 0.05000 1.00 Uiso
H25B 0.83840 -0.10490 0.65160 0.05000 1.00 Uiso
H25C 0.85530 -0.02210 0.64500 0.05000 1.00 Uiso
H27A 0.84750 0.10640 0.56300 0.05000 1.00 Uiso
H27B 0.87320 0.06560 0.51600 0.05000 1.00 Uiso
H27C 0.87720 0.02460 0.56420 0.05000 1.00 Uiso
H28A 0.67180 0.14240 0.52870 0.05000 1.00 Uiso
H28B 0.60040 0.08470 0.50350 0.05000 1.00 Uiso
H28C 0.71530 0.10230 0.48400 0.05000 1.00 Uiso
H29A 0.74920 -0.06690 0.53490 0.05000 1.00 Uiso
H29B 0.76190 -0.02600 0.48690 0.05000 1.00 Uiso
H29C 0.64700 -0.04360 0.50640 0.05000 1.00 Uiso
H31A 0.46010 0.04180 0.66830 0.05000 1.00 Uiso
H31B 0.45480 -0.03610 0.64760 0.05000 1.00 Uiso
H31C 0.36130 0.01820 0.63770 0.05000 1.00 Uiso
H32A 0.48470 0.14610 0.61340 0.05000 1.00 Uiso
H32B 0.38180 0.11880 0.58710 0.05000 1.00 Uiso
H32C 0.48830 0.13250 0.55890 0.05000 1.00 Uiso
H33A 0.47730 -0.05760 0.56210 0.05000 1.00 Uiso
H33B 0.48470 0.00710 0.52700 0.05000 1.00 Uiso
H33C 0.37830 -0.00670 0.55510 0.05000 1.00 Uiso
H35A 0.68450 0.47370 0.52760 0.05000 1.00 Uiso
H35B 0.60930 0.41380 0.50720 0.05000 1.00 Uiso
H35C 0.72230 0.42760 0.48450 0.05000 1.00 Uiso
H36A 0.85750 0.43850 0.56930 0.05000 1.00 Uiso
H36B 0.88950 0.39230 0.52530 0.05000 1.00 Uiso
H36C 0.88470 0.35680 0.57540 0.05000 1.00 Uiso
H37A 0.65910 0.28470 0.51890 0.05000 1.00 Uiso
H37B 0.76570 0.26390 0.54500 0.05000 1.00 Uiso
H37C 0.77050 0.29940 0.49500 0.05000 1.00 Uiso
H39A 0.81730 0.39140 0.68690 0.05000 1.00 Uiso
H39B 0.83310 0.47460 0.69140 0.05000 1.00 Uiso
H39C 0.86770 0.43500 0.64510 0.05000 1.00 Uiso
H40A 0.62500 0.41160 0.70920 0.05000 1.00 Uiso
H40B 0.55530 0.46560 0.68000 0.05000 1.00 Uiso
H40C 0.64900 0.49400 0.71190 0.05000 1.00 Uiso
H41A 0.75210 0.51990 0.59600 0.05000 1.00 Uiso
H41B 0.72600 0.56030 0.64310 0.05000 1.00 Uiso
H41C 0.63230 0.53190 0.61120 0.05000 1.00 Uiso
H43A 0.48910 0.45730 0.55970 0.05000 1.00 Uiso
H43B 0.46880 0.47250 0.61330 0.05000 1.00 Uiso
H43C 0.38020 0.43430 0.58310 0.05000 1.00 Uiso
H44A 0.50760 0.32900 0.53170 0.05000 1.00 Uiso
H44B 0.39820 0.31270 0.55690 0.05000 1.00 Uiso
H44C 0.49960 0.26570 0.56790 0.05000 1.00 Uiso
H45A 0.46700 0.36830 0.67190 0.05000 1.00 Uiso
H45B 0.47400 0.28940 0.65300 0.05000 1.00 Uiso
H45C 0.37260 0.33640 0.64200 0.05000 1.00 Uiso

loop_
_geom_angle_atom_site_label_1
_geom_angle_atom_site_label_2
_geom_angle_atom_site_label_3
_geom_angle
Ge2 Ge1 Ge3 53.8(1)
Ge2 Ge1 Si1 114.9(1)
Ge2 Ge1 Si5 116.9(1)
Ge3 Ge1 Si1 115.2(1)
Ge3 Ge1 Si5 119.4(1)
Si1 Ge1 Si5 119.7(1)
Ge1 Ge2 Ge3 62.9(1)
Ge1 Ge2 Si6 152.3(1)
Ge3 Ge2 Si6 144.6(1)
Ge1 Ge3 Ge2 63.3(1)
Ge1 Ge3 Si7 149.0(1)
Ge2 Ge3 Si7 146.3(1)
Ge1 Si1 Si2 117.3(2)
Ge1 Si1 Si3 107.3(1)
Ge1 Si1 Si4 120.1(2)
Si2 Si1 Si3 99.8(2)
Si2 Si1 Si4 105.0(2)
Si3 Si1 Si4 104.8(2)
Si1 Si2 C1 112.1(4)
Si1 Si2 C2 111.3(4)
Si1 Si2 C3 116.2(4)
C1 Si2 C2 104.0(5)
C1 Si2 C3 108.2(5)
C2 Si2 C3 104.0(4)
Si1 Si3 C4 108.2(3)
Si1 Si3 C5 116.1(4)
Si1 Si3 C6 114.0(3)
C4 Si3 C5 106.1(5)
C4 Si3 C6 108.0(4)
C5 Si3 C6 103.8(5)
Si1 Si4 C7 120.0(4)
Si1 Si4 C8 110.8(4)
Si1 Si4 C9 107.3(4)
C7 Si4 C8 107.7(5)
C7 Si4 C9 102.7(5)
C8 Si4 C9 107.4(5)
Ge1 Si5 C10 106.5(3)
Ge1 Si5 C14 112.9(3)
Ge1 Si5 C18 105.7(3)
C10 Si5 C14 109.4(4)
C10 Si5 C18 111.4(4)
C14 Si5 C18 111.0(4)
Ge2 Si6 C22 107.6(3)
Ge2 Si6 C26 103.2(3)
Ge2 Si6 C30 108.5(3)
C22 Si6 C26 113.9(4)
C22 Si6 C30 111.8(4)
C26 Si6 C30 111.2(4)
Ge3 Si7 C34 107.6(3)
Ge3 Si7 C38 106.3(3)
Ge3 Si7 C42 106.3(3)
C34 Si7 C38 112.1(4)
C34 Si7 C42 111.6(4)
C38 Si7 C42 112.6(4)
Si5 C10 C11 108.2(6)
Si5 C10 C12 114.9(6)
Si5 C10 C13 108.6(6)
C11 C10 C12 109.4(7)
C11 C10 C13 107.3(7)
C12 C10 C13 108.1(7)
Si5 C14 C15 113.0(6)
Si5 C14 C16 109.8(6)
Si5 C14 C17 111.0(6)
C15 C14 C16 107.9(7)
C15 C14 C17 107.0(7)
C16 C14 C17 108.0(7)
Si5 C18 C19 110.6(6)
Si5 C18 C20 111.3(6)
Si5 C18 C21 110.0(6)
C19 C18 C20 107.6(7)
C19 C18 C21 107.2(7)
C20 C18 C21 110.0(7)
Si6 C22 C23 113.3(6)
Si6 C22 C24 110.3(6)
Si6 C22 C25 111.0(6)
C23 C22 C24 109.5(7)
C23 C22 C25 106.2(7)
C24 C22 C25 106.2(8)
Si6 C26 C27 111.7(6)
Si6 C26 C28 113.1(7)
Si6 C26 C29 111.4(7)
C27 C26 C28 105.6(8)
C27 C26 C29 105.4(8)
C28 C26 C29 109.2(8)
Si6 C30 C31 112.4(6)
Si6 C30 C32 111.7(6)
Si6 C30 C33 110.3(6)
C31 C30 C32 106.9(7)
C31 C30 C33 106.4(7)
C32 C30 C33 108.9(7)
Si7 C34 C35 112.5(7)
Si7 C34 C36 109.6(6)
Si7 C34 C37 110.3(6)
C35 C34 C36 110.1(8)
C35 C34 C37 108.7(7)
C36 C34 C37 105.4(8)
Si7 C38 C39 111.9(6)
Si7 C38 C40 110.6(6)
Si7 C38 C41 111.5(6)
C39 C38 C40 106.0(7)
C39 C38 C41 108.6(7)
C40 C38 C41 108.0(7)
Si7 C42 C43 111.5(6)
Si7 C42 C44 110.6(6)
Si7 C42 C45 111.6(6)
C43 C42 C44 107.0(7)
C43 C42 C45 109.0(7)
C44 C42 C45 107.1(7)
Si2 C1 H1A 109.7(8)
Si2 C1 H1B 109.0(8)
Si2 C1 H1C 109.7(8)
H1A C1 H1B 109.4(10)
H1A C1 H1C 109.5(10)
H1B C1 H1C 109.5(10)
Si2 C2 H2A 109.5(6)
Si2 C2 H2B 109.3(7)
Si2 C2 H2C 109.6(7)
H2A C2 H2B 109.5(10)
H2A C2 H2C 109.5(9)
H2B C2 H2C 109.4(8)
Si2 C3 H3A 108.9(7)
Si2 C3 H3B 109.8(8)
Si2 C3 H3C 109.6(8)
H3A C3 H3B 109.5(10)
H3A C3 H3C 109.5(10)
H3B C3 H3C 109.6(9)
Si3 C4 H4A 109.4(7)
Si3 C4 H4B 109.7(7)
Si3 C4 H4C 109.2(7)
H4A C4 H4B 109.4(9)
H4A C4 H4C 109.6(9)
H4B C4 H4C 109.5(9)
Si3 C5 H5A 109.7(8)
Si3 C5 H5B 109.5(8)
Si3 C5 H5C 109.2(7)
H5A C5 H5B 109.5(9)
H5A C5 H5C 109.5(10)
H5B C5 H5C 109.4(10)
Si3 C6 H6A 109.6(7)
Si3 C6 H6B 109.1(7)
Si3 C6 H6C 109.9(7)
H6A C6 H6B 109.5(9)
H6A C6 H6C 109.4(9)
H6B C6 H6C 109.4(9)
Si4 C7 H7A 109.5(8)
Si4 C7 H7B 109.2(8)
Si4 C7 H7C 109.7(8)
H7A C7 H7B 109.4(10)
H7A C7 H7C 109.5(10)
H7B C7 H7C 109.4(9)
Si4 C8 H8A 109.8(9)
Si4 C8 H8B 109.7(8)
Si4 C8 H8C 108.8(8)
H8A C8 H8B 109.5(11)
H8A C8 H8C 109.5(11)
H8B C8 H8C 109.5(11)
Si4 C9 H9A 109.3(9)
Si4 C9 H9B 110.0(8)
Si4 C9 H9C 109.2(8)
H9A C9 H9B 109.5(10)
H9A C9 H9C 109.4(11)
H9B C9 H9C 109.4(11)
C10 C11 H11A 108.8(8)
C10 C11 H11B 109.6(9)
C10 C11 H11C 110.0(8)
H11A C11 H11B 109.5(9)
H11A C11 H11C 109.4(10)
H11B C11 H11C 109.5(9)
C10 C12 H12A 108.4(9)
C10 C12 H12B 110.8(8)
C10 C12 H12C 109.3(9)
H12A C12 H12B 109.5(10)
H12A C12 H12C 109.4(9)
H12B C12 H12C 109.5(10)
C10 C13 H13A 109.8(8)
C10 C13 H13B 109.1(9)
C10 C13 H13C 109.6(8)
H13A C13 H13B 109.4(9)
H13A C13 H13C 109.4(10)
H13B C13 H13C 109.5(9)
C14 C15 H15A 109.5(8)
C14 C15 H15B 110.1(8)
C14 C15 H15C 108.9(8)
H15A C15 H15B 109.5(9)
H15A C15 H15C 109.4(9)
H15B C15 H15C 109.5(8)
C14 C16 H16A 110.8(8)
C14 C16 H16B 108.2(8)
C14 C16 H16C 109.4(8)
H16A C16 H16B 109.6(9)
H16A C16 H16C 109.5(9)
H16B C16 H16C 109.4(9)
C14 C17 H17A 109.5(8)
C14 C17 H17B 109.5(8)
C14 C17 H17C 109.4(8)
H17A C17 H17B 109.6(9)
H17A C17 H17C 109.5(9)
H17B C17 H17C 109.4(9)
C18 C19 H19A 109.9(8)
C18 C19 H19B 108.0(9)
C18 C19 H19C 110.5(9)
H19A C19 H19B 109.5(10)
H19A C19 H19C 109.5(10)
H19B C19 H19C 109.5(9)
C18 C20 H20A 108.9(8)
C18 C20 H20B 110.3(8)
C18 C20 H20C 109.1(8)
H20A C20 H20B 109.4(9)
H20A C20 H20C 109.5(9)
H20B C20 H20C 109.6(9)
C18 C21 H21A 108.8(9)
C18 C21 H21B 109.6(9)
C18 C21 H21C 110.1(9)
H21A C21 H21B 109.5(10)
H21A C21 H21C 109.4(10)
H21B C21 H21C 109.5(10)
C22 C23 H23A 109.5(8)
C22 C23 H23B 109.0(9)
C22 C23 H23C 109.9(9)
H23A C23 H23B 109.5(10)
H23A C23 H23C 109.4(10)
H23B C23 H23C 109.5(9)
C22 C24 H24A 109.6(9)
C22 C24 H24B 108.7(8)
C22 C24 H24C 110.0(8)
H24A C24 H24B 109.5(9)
H24A C24 H24C 109.5(9)
H24B C24 H24C 109.5(10)
C22 C25 H25A 109.3(9)
C22 C25 H25B 110.0(9)
C22 C25 H25C 109.1(8)
H25A C25 H25B 109.4(10)
H25A C25 H25C 109.5(10)
H25B C25 H25C 109.5(11)
C26 C27 H27A 109.5(9)
C26 C27 H27B 110.0(9)
C26 C27 H27C 108.9(9)
H27A C27 H27B 109.6(10)
H27A C27 H27C 109.4(9)
H27B C27 H27C 109.4(10)
C26 C28 H28A 109.9(9)
C26 C28 H28B 110.2(10)
C26 C28 H28C 108.3(10)
H28A C28 H28B 109.5(11)
H28A C28 H28C 109.5(11)
H28B C28 H28C 109.5(10)
C26 C29 H29A 108.4(10)
C26 C29 H29B 109.1(10)
C26 C29 H29C 110.8(11)
H29A C29 H29B 109.5(12)
H29A C29 H29C 109.5(12)
H29B C29 H29C 109.4(11)
C30 C31 H31A 109.4(8)
C30 C31 H31B 109.6(8)
C30 C31 H31C 109.4(8)
H31A C31 H31B 109.5(9)
H31A C31 H31C 109.5(9)
H31B C31 H31C 109.5(9)
C30 C32 H32A 108.8(8)
C30 C32 H32B 110.6(8)
C30 C32 H32C 109.0(8)
H32A C32 H32B 109.4(9)
H32A C32 H32C 109.4(9)
H32B C32 H32C 109.5(10)
C30 C33 H33A 109.2(8)
C30 C33 H33B 110.2(8)
C30 C33 H33C 109.0(8)
H33A C33 H33B 109.4(9)
H33A C33 H33C 109.5(9)
H33B C33 H33C 109.5(9)
C34 C35 H35A 108.5(8)
C34 C35 H35B 110.3(9)
C34 C35 H35C 109.7(9)
H35A C35 H35B 109.5(10)
H35A C35 H35C 109.3(10)
H35B C35 H35C 109.5(9)
C34 C36 H36A 108.8(9)
C34 C36 H36B 110.1(9)
C34 C36 H36C 109.6(9)
H36A C36 H36B 109.4(10)
H36A C36 H36C 109.5(9)
H36B C36 H36C 109.5(10)
C34 C37 H37A 108.2(8)
C34 C37 H37B 110.1(8)
C34 C37 H37C 110.1(9)
H37A C37 H37B 109.5(10)
H37A C37 H37C 109.5(8)
H37B C37 H37C 109.5(9)
C38 C39 H39A 109.9(8)
C38 C39 H39B 109.4(8)
C38 C39 H39C 109.1(8)
H39A C39 H39B 109.6(9)
H39A C39 H39C 109.5(8)
H39B C39 H39C 109.4(9)
C38 C40 H40A 110.0(8)
C38 C40 H40B 108.5(8)
C38 C40 H40C 110.0(8)
H40A C40 H40B 109.4(9)
H40A C40 H40C 109.4(9)
H40B C40 H40C 109.5(9)
C38 C41 H41A 109.7(8)
C38 C41 H41B 110.1(9)
C38 C41 H41C 108.6(9)
H41A C41 H41B 109.5(10)
H41A C41 H41C 109.5(10)
H41B C41 H41C 109.4(9)
C42 C43 H43A 109.9(8)
C42 C43 H43B 109.4(8)
C42 C43 H43C 109.2(8)
H43A C43 H43B 109.4(9)
H43A C43 H43C 109.4(9)
H43B C43 H43C 109.4(9)
C42 C44 H44A 109.7(8)
C42 C44 H44B 108.8(8)
C42 C44 H44C 109.9(8)
H44A C44 H44B 109.5(9)
H44A C44 H44C 109.5(9)
H44B C44 H44C 109.4(9)
C42 C45 H45A 108.7(8)
C42 C45 H45B 109.7(8)
C42 C45 H45C 110.1(8)
H45A C45 H45B 109.5(9)
H45A C45 H45C 109.5(9)
H45B C45 H45C 109.4(9)

loop_
_geom_bond_atom_site_label_1
_geom_bond_atom_site_label_2
_geom_bond_distance
Ge1 Ge2 2.507(2)
Ge1 Ge3 2.498(2)
Ge1 Si1 2.510(3)
Ge1 Si5 2.510(3)
Ge2 Ge3 2.264(2)
Ge2 Si6 2.462(3)
Ge3 Si7 2.438(3)
Si1 Si2 2.382(4)
Si1 Si3 2.387(4)
Si1 Si4 2.388(4)
Si2 C1 1.85(1)
Si2 C2 1.860(9)
Si2 C3 1.867(9)
Si3 C4 1.85(1)
Si3 C5 1.89(1)
Si3 C6 1.89(1)
Si4 C7 1.87(2)
Si4 C8 1.86(2)
Si4 C9 1.83(2)
Si5 C10 1.970(9)
Si5 C14 1.975(8)
Si5 C18 1.971(9)
Si6 C22 1.928(9)
Si6 C26 1.938(9)
Si6 C30 1.951(9)
Si7 C34 1.959(9)
Si7 C38 1.935(9)
Si7 C42 1.94(1)
C10 C11 1.53(2)
C10 C12 1.52(2)
C10 C13 1.52(2)
C14 C15 1.53(2)
C14 C16 1.57(2)
C14 C17 1.57(2)
C18 C19 1.53(2)
C18 C20 1.56(2)
C18 C21 1.50(2)
C22 C23 1.54(2)
C22 C24 1.55(2)
C22 C25 1.55(2)
C26 C27 1.55(2)
C26 C28 1.47(2)
C26 C29 1.54(2)
C30 C31 1.54(2)
C30 C32 1.53(2)
C30 C33 1.55(2)
C34 C35 1.52(2)
C34 C36 1.54(2)
C34 C37 1.55(2)
C38 C39 1.54(2)
C38 C40 1.55(2)
C38 C41 1.57(2)
C42 C43 1.55(2)
C42 C44 1.55(2)
C42 C45 1.55(2)
C1 H1A 0.96(2)
C1 H1B 0.96(2)
C1 H1C 0.96(1)
C2 H2A 0.960(9)
C2 H2B 0.96(1)
C2 H2C 0.961(9)
C3 H3A 0.960(9)
C3 H3B 0.96(1)
C3 H3C 0.96(2)
C4 H4A 0.961(9)
C4 H4B 0.960(9)
C4 H4C 0.961(9)
C5 H5A 0.96(1)
C5 H5B 0.96(1)
C5 H5C 0.96(1)
C6 H6A 0.96(1)
C6 H6B 0.96(1)
C6 H6C 0.960(9)
C7 H7A 0.96(1)
C7 H7B 0.96(1)
C7 H7C 0.96(1)
C8 H8A 0.96(2)
C8 H8B 0.96(2)
C8 H8C 0.96(1)
C9 H9A 0.96(1)
C9 H9B 0.96(1)
C9 H9C 0.96(2)
C11 H11A 0.960(9)
C11 H11B 0.960(9)
C11 H11C 0.96(1)
C12 H12A 0.959(9)
C12 H12B 0.96(1)
C12 H12C 0.96(1)
C13 H13A 0.961(9)
C13 H13B 0.960(9)
C13 H13C 0.96(1)
C15 H15A 0.959(9)
C15 H15B 0.960(9)
C15 H15C 0.960(9)
C16 H16A 0.96(1)
C16 H16B 0.959(9)
C16 H16C 0.959(9)
C17 H17A 0.961(9)
C17 H17B 0.960(9)
C17 H17C 0.959(9)
C19 H19A 0.96(1)
C19 H19B 0.96(1)
C19 H19C 0.961(9)
C20 H20A 0.96(1)
C20 H20B 0.960(9)
C20 H20C 0.96(1)
C21 H21A 0.96(1)
C21 H21B 0.96(1)
C21 H21C 0.960(9)
C23 H23A 0.96(1)
C23 H23B 0.960(9)
C23 H23C 0.96(1)
C24 H24A 0.96(1)
C24 H24B 0.960(9)
C24 H24C 0.961(9)
C25 H25A 0.96(2)
C25 H25B 0.96(1)
C25 H25C 0.96(1)
C27 H27A 0.96(1)
C27 H27B 0.959(9)
C27 H27C 0.96(1)
C28 H28A 0.96(2)
C28 H28B 0.96(2)
C28 H28C 0.96(1)
C29 H29A 0.96(2)
C29 H29B 0.96(2)
C29 H29C 0.96(2)
C31 H31A 0.960(9)
C31 H31B 0.959(9)
C31 H31C 0.960(9)
C32 H32A 0.96(1)
C32 H32B 0.96(1)
C32 H32C 0.96(1)
C33 H33A 0.960(9)
C33 H33B 0.96(1)
C33 H33C 0.96(1)
C35 H35A 0.96(1)
C35 H35B 0.96(1)
C35 H35C 0.960(9)
C36 H36A 0.96(1)
C36 H36B 0.96(1)
C36 H36C 0.96(1)
C37 H37A 0.960(9)
C37 H37B 0.960(9)
C37 H37C 0.959(8)
C39 H39A 0.960(8)
C39 H39B 0.959(9)
C39 H39C 0.961(9)
C40 H40A 0.959(9)
C40 H40B 0.960(9)
C40 H40C 0.960(9)
C41 H41A 0.96(1)
C41 H41B 0.961(9)
C41 H41C 0.96(2)
C43 H43A 0.961(9)
C43 H43B 0.959(9)
C43 H43C 0.960(9)
C44 H44A 0.959(9)
C44 H44B 0.960(9)
C44 H44C 0.960(9)
C45 H45A 0.959(9)
C45 H45B 0.961(9)
C45 H45C 0.959(8)

loop_
_geom_torsion_atom_site_label_1
_geom_torsion_atom_site_label_2
_geom_torsion_atom_site_label_3
_geom_torsion_atom_site_label_4
_geom_torsion
Ge2 Ge1 Ge3 Ge2 0.0(1)
Ge3 Ge1 Ge2 Ge3 0.0(1)
Ge3 Ge1 Ge2 Si6 174.6(2)
Ge2 Ge1 Ge3 Si7 -166.5(2)
Si1 Ge1 Ge2 Ge3 104.0(1)
Ge2 Ge1 Si1 Si2 -142.6(2)
Ge2 Ge1 Si1 Si3 -31.4(1)
Ge2 Ge1 Si1 Si4 87.9(2)
Si1 Ge1 Ge2 Si6 -81.4(2)
Si5 Ge1 Ge2 Ge3 -108.1(1)
Si5 Ge1 Ge2 Si6 66.5(2)
Ge2 Ge1 Si5 C10 178.4(3)
Ge2 Ge1 Si5 C14 58.4(3)
Ge2 Ge1 Si5 C18 -63.1(3)
Si1 Ge1 Ge3 Ge2 -103.4(1)
Ge3 Ge1 Si1 Si2 -82.7(2)
Ge3 Ge1 Si1 Si3 28.5(1)
Ge3 Ge1 Si1 Si4 147.8(2)
Si1 Ge1 Ge3 Si7 90.1(2)
Si5 Ge1 Ge3 Ge2 103.4(1)
Si5 Ge1 Ge3 Si7 -63.2(2)
Ge3 Ge1 Si5 C10 116.7(3)
Ge3 Ge1 Si5 C14 -3.3(3)
Ge3 Ge1 Si5 C18 -124.7(3)
Si5 Ge1 Si1 Si2 70.5(2)
Si5 Ge1 Si1 Si3 -178.4(2)
Si5 Ge1 Si1 Si4 -59.0(2)
Si1 Ge1 Si5 C10 -35.3(3)
Si1 Ge1 Si5 C14 -155.3(3)
Si1 Ge1 Si5 C18 83.2(3)
Ge1 Ge2 Ge3 Ge1 0.0(1)
Ge1 Ge2 Ge3 Si7 167.5(2)
Ge1 Ge2 Si6 C22 14.7(3)
Ge1 Ge2 Si6 C26 -106.0(4)
Ge1 Ge2 Si6 C30 135.9(4)
Si6 Ge2 Ge3 Ge1 -175.6(2)
Si6 Ge2 Ge3 Si7 -8.1(2)
Ge3 Ge2 Si6 C22 -173.6(4)
Ge3 Ge2 Si6 C26 65.6(3)
Ge3 Ge2 Si6 C30 -52.4(3)
Ge1 Ge3 Si7 C34 97.5(4)
Ge1 Ge3 Si7 C38 -22.7(3)
Ge1 Ge3 Si7 C42 -142.9(4)
Ge2 Ge3 Si7 C34 -60.4(3)
Ge2 Ge3 Si7 C38 179.4(4)
Ge2 Ge3 Si7 C42 59.2(3)
Ge1 Si1 Si2 C1 35.3(4)
Ge1 Si1 Si2 C2 151.4(4)
Ge1 Si1 Si2 C3 -89.8(4)
Ge1 Si1 Si3 C4 -71.1(4)
Ge1 Si1 Si3 C5 169.7(4)
Ge1 Si1 Si3 C6 49.1(4)
Ge1 Si1 Si4 C7 66.8(4)
Ge1 Si1 Si4 C8 -59.7(4)
Ge1 Si1 Si4 C9 -176.7(4)
Si3 Si1 Si2 C1 -80.1(4)
Si3 Si1 Si2 C2 36.0(4)
Si3 Si1 Si2 C3 154.8(4)
Si2 Si1 Si3 C4 51.6(4)
Si2 Si1 Si3 C5 -67.5(4)
Si2 Si1 Si3 C6 171.9(4)
Si4 Si1 Si2 C1 171.6(4)
Si4 Si1 Si2 C2 -72.4(4)
Si4 Si1 Si2 C3 46.4(4)
Si2 Si1 Si4 C7 -67.9(4)
Si2 Si1 Si4 C8 165.5(4)
Si2 Si1 Si4 C9 48.5(4)
Si4 Si1 Si3 C4 160.2(4)
Si4 Si1 Si3 C5 41.0(4)
Si4 Si1 Si3 C6 -79.6(4)
Si3 Si1 Si4 C7 -172.6(4)
Si3 Si1 Si4 C8 60.8(4)
Si3 Si1 Si4 C9 -56.2(4)
Ge1 Si5 C10 C11 -46.2(6)
Ge1 Si5 C10 C12 -168.7(7)
Ge1 Si5 C10 C13 70.0(6)
Ge1 Si5 C14 C15 -45.3(5)
Ge1 Si5 C14 C16 75.1(6)
Ge1 Si5 C14 C17 -165.5(6)
Ge1 Si5 C18 C19 84.1(6)
Ge1 Si5 C18 C20 -156.4(6)
Ge1 Si5 C18 C21 -34.3(6)
C14 Si5 C10 C11 76.1(6)
C14 Si5 C10 C12 -46.5(7)
C14 Si5 C10 C13 -167.7(7)
C10 Si5 C14 C15 -163.6(7)
C10 Si5 C14 C16 -43.2(6)
C10 Si5 C14 C17 76.2(6)
C18 Si5 C10 C11 -160.9(7)
C18 Si5 C10 C12 76.6(7)
C18 Si5 C10 C13 -44.7(6)
C10 Si5 C18 C19 -160.7(7)
C10 Si5 C18 C20 -41.2(6)
C10 Si5 C18 C21 81.0(7)
C18 Si5 C14 C15 73.1(6)
C18 Si5 C14 C16 -166.5(7)
C18 Si5 C14 C17 -47.1(6)
C14 Si5 C18 C19 -38.6(6)
C14 Si5 C18 C20 80.9(6)
C14 Si5 C18 C21 -156.9(7)
Ge2 Si6 C22 C23 168.1(7)
Ge2 Si6 C22 C24 45.0(6)
Ge2 Si6 C22 C25 -72.4(6)
Ge2 Si6 C26 C27 44.9(6)
Ge2 Si6 C26 C28 -74.0(7)
Ge2 Si6 C26 C29 162.5(7)
Ge2 Si6 C30 C31 -82.1(6)
Ge2 Si6 C30 C32 38.0(6)
Ge2 Si6 C30 C33 159.3(7)
C26 Si6 C22 C23 -78.1(7)
C26 Si6 C22 C24 158.7(8)
C26 Si6 C22 C25 41.3(7)
C22 Si6 C26 C27 -71.4(7)
C22 Si6 C26 C28 169.6(9)
C22 Si6 C26 C29 46.1(7)
C30 Si6 C22 C23 49.0(7)
C30 Si6 C22 C24 -74.1(7)
C30 Si6 C22 C25 168.5(8)
C22 Si6 C30 C31 36.4(6)
C22 Si6 C30 C32 156.6(8)
C22 Si6 C30 C33 -82.1(7)
C30 Si6 C26 C27 161.1(8)
C30 Si6 C26 C28 42.1(7)
C30 Si6 C26 C29 -81.4(8)
C26 Si6 C30 C31 165.0(8)
C26 Si6 C30 C32 -74.8(7)
C26 Si6 C30 C33 46.5(6)
Ge3 Si7 C34 C35 162.9(7)
Ge3 Si7 C34 C36 -74.2(6)
Ge3 Si7 C34 C37 41.3(6)
Ge3 Si7 C38 C39 42.0(6)
Ge3 Si7 C38 C40 -76.0(6)
Ge3 Si7 C38 C41 163.9(7)
Ge3 Si7 C42 C43 165.4(7)
Ge3 Si7 C42 C44 -75.8(6)
Ge3 Si7 C42 C45 43.3(6)
C38 Si7 C34 C35 -80.7(7)
C38 Si7 C34 C36 42.2(6)
C38 Si7 C34 C37 157.8(7)
C34 Si7 C38 C39 -75.3(7)
C34 Si7 C38 C40 166.8(7)
C34 Si7 C38 C41 46.6(6)
C42 Si7 C34 C35 46.7(7)
C42 Si7 C34 C36 169.5(8)
C42 Si7 C34 C37 -74.9(7)
C34 Si7 C42 C43 -77.6(7)
C34 Si7 C42 C44 41.2(6)
C34 Si7 C42 C45 160.3(7)
C42 Si7 C38 C39 158.0(7)
C42 Si7 C38 C40 40.0(6)
C42 Si7 C38 C41 -80.1(7)
C38 Si7 C42 C43 49.4(6)
C38 Si7 C42 C44 168.2(7)
C38 Si7 C42 C45 -72.7(7)
Si1 Si2 C1 H1A 51.0(7)
Si1 Si2 C1 H1B -68.8(7)
Si1 Si2 C1 H1C 171.3(9)
Si1 Si2 C2 H2A -54.0(6)
Si1 Si2 C2 H2B -174.0(8)
Si1 Si2 C2 H2C 66.1(7)
Si1 Si2 C3 H3A 57.2(7)
Si1 Si2 C3 H3B -62.6(7)
Si1 Si2 C3 H3C 176.9(9)
C2 Si2 C1 H1A -69.4(8)
C2 Si2 C1 H1B 170.9(9)
C2 Si2 C1 H1C 51.0(8)
C1 Si2 C2 H2A 66.9(8)
C1 Si2 C2 H2B -53.1(7)
C1 Si2 C2 H2C -173.0(8)
C3 Si2 C1 H1A -179.6(9)
C3 Si2 C1 H1B 60.7(8)
C3 Si2 C1 H1C -59.2(8)
C1 Si2 C3 H3A -69.9(8)
C1 Si2 C3 H3B 170.2(9)
C1 Si2 C3 H3C 49.8(8)
C3 Si2 C2 H2A -179.9(8)
C3 Si2 C2 H2B 60.1(7)
C3 Si2 C2 H2C -59.8(7)
C2 Si2 C3 H3A 179.9(9)
C2 Si2 C3 H3B 60.0(8)
C2 Si2 C3 H3C -60.4(8)
Si1 Si3 C4 H4A -55.9(7)
Si1 Si3 C4 H4B -175.9(8)
Si1 Si3 C4 H4C 64.1(7)
Si1 Si3 C5 H5A 53.6(7)
Si1 Si3 C5 H5B -66.5(7)
Si1 Si3 C5 H5C 173.6(9)
Si1 Si3 C6 H6A -52.6(7)
Si1 Si3 C6 H6B -172.5(8)
Si1 Si3 C6 H6C 67.7(7)
C5 Si3 C4 H4A 69.4(8)
C5 Si3 C4 H4B -50.6(7)
C5 Si3 C4 H4C -170.6(8)
C4 Si3 C5 H5A -66.6(8)
C4 Si3 C5 H5B 173.2(9)
C4 Si3 C5 H5C 53.3(8)
C6 Si3 C4 H4A -179.8(9)
C6 Si3 C4 H4B 60.2(7)
C6 Si3 C4 H4C -59.8(7)
C4 Si3 C6 H6A 67.8(8)
C4 Si3 C6 H6B -52.1(7)
C4 Si3 C6 H6C -172.0(9)
C6 Si3 C5 H5A 179.6(9)
C6 Si3 C5 H5B 59.4(8)
C6 Si3 C5 H5C -60.4(8)
C5 Si3 C6 H6A -179.9(8)
C5 Si3 C6 H6B 60.2(8)
C5 Si3 C6 H6C -59.6(8)
Si1 Si4 C7 H7A -61.7(7)
Si1 Si4 C7 H7B 178.4(10)
Si1 Si4 C7 H7C 58.6(7)
Si1 Si4 C8 H8A 63.7(8)
Si1 Si4 C8 H8B -56.6(8)
Si1 Si4 C8 H8C -176.4(10)
Si1 Si4 C9 H9A -60.3(8)
Si1 Si4 C9 H9B 179.5(9)
Si1 Si4 C9 H9C 59.4(8)
C8 Si4 C7 H7A 66.3(8)
C8 Si4 C7 H7B -53.6(8)
C8 Si4 C7 H7C -173.5(9)
C7 Si4 C8 H8A -69.4(9)
C7 Si4 C8 H8B 170.3(10)
C7 Si4 C8 H8C 50.5(8)
C9 Si4 C7 H7A 179.5(9)
C9 Si4 C7 H7B 59.7(8)
C9 Si4 C7 H7C -60.2(8)
C7 Si4 C9 H9A 67.1(8)
C7 Si4 C9 H9B -53.1(8)
C7 Si4 C9 H9C -173.2(9)
C9 Si4 C8 H8A -179.4(10)
C9 Si4 C8 H8B 60.2(9)
C9 Si4 C8 H8C -59.5(9)
C8 Si4 C9 H9A -179.5(10)
C8 Si4 C9 H9B 60.3(9)
C8 Si4 C9 H9C -59.8(8)
Si5 C10 C11 H11A -62.6(8)
Si5 C10 C11 H11B 177.7(10)
Si5 C10 C11 H11C 57.3(8)
Si5 C10 C12 H12A 58.2(8)
Si5 C10 C12 H12B -61.9(8)
Si5 C10 C12 H12C 177.4(11)
Si5 C10 C13 H13A -53.8(7)
Si5 C10 C13 H13B -173.7(10)
Si5 C10 C13 H13C 66.4(8)
C12 C10 C11 H11A 63.3(9)
C12 C10 C11 H11B -56.4(9)
C12 C10 C11 H11C -176.9(11)
C11 C10 C12 H12A -63.7(9)
C11 C10 C12 H12B 176.2(11)
C11 C10 C12 H12C 55.5(9)
C13 C10 C11 H11A -179.7(11)
C13 C10 C11 H11B 60.6(9)
C13 C10 C11 H11C -59.8(9)
C11 C10 C13 H13A 63.0(9)
C11 C10 C13 H13B -56.9(9)
C11 C10 C13 H13C -176.8(11)
C13 C10 C12 H12A 179.8(11)
C13 C10 C12 H12B 59.7(9)
C13 C10 C12 H12C -61.1(9)
C12 C10 C13 H13A -179.1(11)
C12 C10 C13 H13B 61.0(9)
C12 C10 C13 H13C -59.0(9)
Si5 C14 C15 H15A 57.5(7)
Si5 C14 C15 H15B -62.9(7)
Si5 C14 C15 H15C 177.0(9)
Si5 C14 C16 H16A -58.7(8)
Si5 C14 C16 H16B -178.8(9)
Si5 C14 C16 H16C 62.1(8)
Si5 C14 C17 H17A 58.9(7)
Si5 C14 C17 H17B -61.2(7)
Si5 C14 C17 H17C 178.9(9)
C16 C14 C15 H15A -64.1(8)
C16 C14 C15 H15B 175.5(10)
C16 C14 C15 H15C 55.5(8)
C15 C14 C16 H16A 64.9(9)
C15 C14 C16 H16B -55.3(8)
C15 C14 C16 H16C -174.4(10)
C17 C14 C15 H15A 180.0(10)
C17 C14 C15 H15B 59.6(8)
C17 C14 C15 H15C -60.5(8)
C15 C14 C17 H17A -64.8(8)
C15 C14 C17 H17B 175.0(10)
C15 C14 C17 H17C 55.2(8)
C17 C14 C16 H16A -179.9(10)
C17 C14 C16 H16B 60.0(8)
C17 C14 C16 H16C -59.1(8)
C16 C14 C17 H17A 179.4(10)
C16 C14 C17 H17B 59.2(8)
C16 C14 C17 H17C -60.7(8)
Si5 C18 C19 H19A 60.7(8)
Si5 C18 C19 H19B -58.6(8)
Si5 C18 C19 H19C -178.4(10)
Si5 C18 C20 H20A -58.1(7)
Si5 C18 C20 H20B -178.2(10)
Si5 C18 C20 H20C 61.3(8)
Si5 C18 C21 H21A 57.9(8)
Si5 C18 C21 H21B -61.8(8)
Si5 C18 C21 H21C 177.7(10)
C20 C18 C19 H19A -61.0(9)
C20 C18 C19 H19B 179.7(11)
C20 C18 C19 H19C 59.9(9)
C19 C18 C20 H20A 63.2(9)
C19 C18 C20 H20B -56.9(9)
C19 C18 C20 H20C -177.4(10)
C21 C18 C19 H19A -179.3(11)
C21 C18 C19 H19B 61.4(9)
C21 C18 C19 H19C -58.4(9)
C19 C18 C21 H21A -62.5(9)
C19 C18 C21 H21B 177.8(11)
C19 C18 C21 H21C 57.4(9)
C21 C18 C20 H20A 179.7(11)
C21 C18 C20 H20B 59.6(9)
C21 C18 C20 H20C -60.9(9)
C20 C18 C21 H21A -179.2(11)
C20 C18 C21 H21B 61.1(9)
C20 C18 C21 H21C -59.3(9)
Si6 C22 C23 H23A -58.2(8)
Si6 C22 C23 H23B -178.0(10)
Si6 C22 C23 H23C 62.0(8)
Si6 C22 C24 H24A 60.1(8)
Si6 C22 C24 H24B -59.5(8)
Si6 C22 C24 H24C -179.4(10)
Si6 C22 C25 H25A -60.8(8)
Si6 C22 C25 H25B 179.1(11)
Si6 C22 C25 H25C 58.9(8)
C24 C22 C23 H23A 65.4(9)
C24 C22 C23 H23B -54.4(9)
C24 C22 C23 H23C -174.4(11)
C23 C22 C24 H24A -65.3(9)
C23 C22 C24 H24B 175.1(11)
C23 C22 C24 H24C 55.2(9)
C25 C22 C23 H23A 179.7(11)
C25 C22 C23 H23B 59.9(9)
C25 C22 C23 H23C -60.1(9)
C23 C22 C25 H25A 62.8(9)
C23 C22 C25 H25B -57.3(9)
C23 C22 C25 H25C -177.5(11)
C25 C22 C24 H24A -179.6(11)
C25 C22 C24 H24B 60.8(9)
C25 C22 C24 H24C -59.1(9)
C24 C22 C25 H25A 179.3(11)
C24 C22 C25 H25B 59.2(9)
C24 C22 C25 H25C -60.9(9)
Si6 C26 C27 H27A -59.3(8)
Si6 C26 C27 H27B -179.8(11)
Si6 C26 C27 H27C 60.3(8)
Si6 C26 C28 H28A 54.2(9)
Si6 C26 C28 H28B -66.5(9)
Si6 C26 C28 H28C 173.8(12)
Si6 C26 C29 H29A -53.2(9)
Si6 C26 C29 H29B -172.4(12)
Si6 C26 C29 H29C 67.0(10)
C28 C26 C27 H27A 64.0(10)
C28 C26 C27 H27B -56.5(10)
C28 C26 C27 H27C -176.4(11)
C27 C26 C28 H28A -68.2(10)
C27 C26 C28 H28B 171.1(12)
C27 C26 C28 H28C 51.4(10)
C29 C26 C27 H27A 179.5(11)
C29 C26 C27 H27B 59.1(10)
C29 C26 C27 H27C -60.8(10)
C27 C26 C29 H29A 68.1(10)
C27 C26 C29 H29B -51.2(10)
C27 C26 C29 H29C -171.7(13)
C29 C26 C28 H28A 178.9(13)
C29 C26 C28 H28B 58.3(10)
C29 C26 C28 H28C -61.5(10)
C28 C26 C29 H29A -178.8(13)
C28 C26 C29 H29B 61.9(11)
C28 C26 C29 H29C -58.7(11)
Si6 C30 C31 H31A 59.2(8)
Si6 C30 C31 H31B -60.9(8)
Si6 C30 C31 H31C 179.1(10)
Si6 C30 C32 H32A -57.1(8)
Si6 C30 C32 H32B -177.3(10)
Si6 C30 C32 H32C 62.1(8)
Si6 C30 C33 H33A 57.9(8)
Si6 C30 C33 H33B -62.3(8)
Si6 C30 C33 H33C 177.5(10)
C32 C30 C31 H31A -63.7(9)
C32 C30 C31 H31B 176.2(10)
C32 C30 C31 H31C 56.2(9)
C31 C30 C32 H32A 66.2(9)
C31 C30 C32 H32B -54.0(9)
C31 C30 C32 H32C -174.5(11)
C33 C30 C31 H31A 180.0(10)
C33 C30 C31 H31B 60.0(9)
C33 C30 C31 H31C -60.1(9)
C31 C30 C33 H33A -64.2(9)
C31 C30 C33 H33B 175.5(11)
C31 C30 C33 H33C 55.3(9)
C33 C30 C32 H32A -179.2(11)
C33 C30 C32 H32B 60.6(9)
C33 C30 C32 H32C -60.0(9)
C32 C30 C33 H33A -179.1(11)
C32 C30 C33 H33B 60.6(9)
C32 C30 C33 H33C -59.5(9)
Si7 C34 C35 H35A 58.8(8)
Si7 C34 C35 H35B -61.1(8)
Si7 C34 C35 H35C 178.2(10)
Si7 C34 C36 H36A -61.4(8)
Si7 C34 C36 H36B 178.7(10)
Si7 C34 C36 H36C 58.2(8)
Si7 C34 C37 H37A 62.2(7)
Si7 C34 C37 H37B -57.5(8)
Si7 C34 C37 H37C -178.2(10)
C36 C34 C35 H35A -63.8(9)
C36 C34 C35 H35B 176.3(11)
C36 C34 C35 H35C 55.7(9)
C35 C34 C36 H36A 62.8(9)
C35 C34 C36 H36B -57.0(9)
C35 C34 C36 H36C -177.5(11)
C37 C34 C35 H35A -178.8(11)
C37 C34 C35 H35B 61.3(9)
C37 C34 C35 H35C -59.3(9)
C35 C34 C37 H37A -61.7(9)
C35 C34 C37 H37B 178.7(11)
C35 C34 C37 H37C 58.0(9)
C37 C34 C36 H36A 179.9(11)
C37 C34 C36 H36B 60.1(9)
C37 C34 C36 H36C -60.4(9)
C36 C34 C37 H37A -179.7(10)
C36 C34 C37 H37B 60.7(9)
C36 C34 C37 H37C -60.1(9)
Si7 C38 C39 H39A -56.6(7)
Si7 C38 C39 H39B -176.9(10)
Si7 C38 C39 H39C 63.4(7)
Si7 C38 C40 H40A 58.7(7)
Si7 C38 C40 H40B -61.0(7)
Si7 C38 C40 H40C 179.2(10)
Si7 C38 C41 H41A -59.2(8)
Si7 C38 C41 H41B -179.8(10)
Si7 C38 C41 H41C 60.4(8)
C40 C38 C39 H39A 64.0(8)
C40 C38 C39 H39B -56.3(8)
C40 C38 C39 H39C -176.0(10)
C39 C38 C40 H40A -62.8(8)
C39 C38 C40 H40B 177.6(10)
C39 C38 C40 H40C 57.8(8)
C41 C38 C39 H39A 179.9(10)
C41 C38 C39 H39B 59.5(8)
C41 C38 C39 H39C -60.1(8)
C39 C38 C41 H41A 64.5(9)
C39 C38 C41 H41B -56.0(9)
C39 C38 C41 H41C -175.8(11)
C41 C38 C40 H40A -179.1(10)
C41 C38 C40 H40B 61.3(8)
C41 C38 C40 H40C -58.5(8)
C40 C38 C41 H41A 179.1(11)
C40 C38 C41 H41B 58.6(9)
C40 C38 C41 H41C -61.2(9)
Si7 C42 C43 H43A 57.3(7)
Si7 C42 C43 H43B -62.9(8)
Si7 C42 C43 H43C 177.4(10)
Si7 C42 C44 H44A -58.5(7)
Si7 C42 C44 H44B -178.3(10)
Si7 C42 C44 H44C 61.9(8)
Si7 C42 C45 H45A 58.2(7)
Si7 C42 C45 H45B -61.5(7)
Si7 C42 C45 H45C 178.1(10)
C44 C42 C43 H43A -63.7(9)
C44 C42 C43 H43B 176.1(10)
C44 C42 C43 H43C 56.4(8)
C43 C42 C44 H44A 63.1(9)
C43 C42 C44 H44B -56.7(8)
C43 C42 C44 H44C -176.5(10)
C45 C42 C43 H43A -179.1(10)
C45 C42 C43 H43B 60.7(8)
C45 C42 C43 H43C -59.1(8)
C43 C42 C45 H45A -65.3(8)
C43 C42 C45 H45B 175.0(10)
C43 C42 C45 H45C 54.6(8)
C45 C42 C44 H44A 179.8(10)
C45 C42 C44 H44B 60.0(8)
C45 C42 C44 H44C -59.8(8)
C44 C42 C45 H45A 179.3(10)
C44 C42 C45 H45B 59.7(8)
C44 C42 C45 H45C -60.8(8)
